data_2201795
loop_
_publ_author_name
'Jones, Peter G.'
'Hopf, Henning'
'Hartig, Thorsten'
'D\"oring, Detlev'

_publ_section_title Bis(\h^5^-pentamethylcyclopentadienyl)[bis-\h^5^-<i>syn</i>-[2.2](4,7)indenophanyl]diruthenium(II)
_journal_issue 2
_journal_name_full 'Acta Crystallographica Section E'
_journal_page_first m85
_journal_page_last m86
_journal_paper_doi 10.1107/S1600536803001673
_journal_volume 59
_journal_year 2003
_chemical_formula_iupac '[Ru2 (C10 H15)2 (C22 H18)]'
_chemical_formula_moiety 'C42 H48 Ru2'
_chemical_formula_sum 'C42 H48 Ru2'
_chemical_formula_weight 754.94
_chemical_name_systematic
;
Bis(\h^5^-pentamethylcyclopentadienyl)[bis-\h^5^-syn-
[2.2](4,7)indenophanyl]diruthenium(II)
;
_space_group_IT_number 14
_symmetry_cell_setting monoclinic
_symmetry_space_group_name_Hall '-P 2ybc'
_symmetry_space_group_name_H-M 'P 1 21/c 1'
_atom_sites_solution_hydrogens geom
_atom_sites_solution_primary direct
_atom_sites_solution_secondary difmap
_audit_creation_method SHELXL-97
_cell_angle_alpha 90.00
_cell_angle_beta 92.41(2)
_cell_angle_gamma 90.00
_cell_formula_units_Z 4
_cell_length_a 8.647(2)
_cell_length_b 13.604(4)
_cell_length_c 28.959(8)
_cell_measurement_reflns_used 50
_cell_measurement_temperature 178(2)
_cell_measurement_theta_max 11.5
_cell_measurement_theta_min 10
_cell_volume 3403.5(16)
_computing_cell_refinement P3
_computing_data_collection 'P3 (Nicolet, 1987)'
_computing_data_reduction 'XDISK (Nicolet, 1987)'
_computing_molecular_graphics 'XP (Siemens, 1994)'
_computing_publication_material SHELXL97
_computing_structure_refinement 'SHELXL97 (Sheldrick, 1997)'
_computing_structure_solution 'SHELXS97 (Sheldrick, 1990)'
_diffrn_ambient_temperature 178(2)
_diffrn_measured_fraction_theta_full 0.998
_diffrn_measured_fraction_theta_max 0.998
_diffrn_measurement_device_type 'Nicolet R3'
_diffrn_measurement_method \w-2\q
_diffrn_radiation_monochromator graphite
_diffrn_radiation_source 'fine-focus sealed tube'
_diffrn_radiation_type MoK\a
_diffrn_radiation_wavelength 0.71073
_diffrn_reflns_av_R_equivalents 0.0202
_diffrn_reflns_av_sigmaI/netI 0.0272
_diffrn_reflns_limit_h_max 10
_diffrn_reflns_limit_h_min 0
_diffrn_reflns_limit_k_max 10
_diffrn_reflns_limit_k_min -16
_diffrn_reflns_limit_l_max 34
_diffrn_reflns_limit_l_min -34
_diffrn_reflns_number 11146
_diffrn_reflns_theta_full 25.00
_diffrn_reflns_theta_max 25.00
_diffrn_reflns_theta_min 3.08
_diffrn_standards_decay_% 0
_diffrn_standards_interval_count 147
_diffrn_standards_number 3
_exptl_absorpt_coefficient_mu 0.916
_exptl_absorpt_correction_T_max 0.84
_exptl_absorpt_correction_T_min 0.66
_exptl_absorpt_correction_type refdelf
_exptl_absorpt_process_details '(DIFABS; Walker & Stuart, 1983)'
_exptl_crystal_colour yellow
_exptl_crystal_density_diffrn 1.473
_exptl_crystal_density_meas ?
_exptl_crystal_density_method 'not measured'
_exptl_crystal_description prism
_exptl_crystal_F_000 1552
_exptl_crystal_size_max 0.7
_exptl_crystal_size_mid 0.4
_exptl_crystal_size_min 0.15
_refine_diff_density_max 0.422
_refine_diff_density_min -0.611
_refine_ls_extinction_method none
_refine_ls_goodness_of_fit_ref 1.049
_refine_ls_hydrogen_treatment constr
_refine_ls_matrix_type full
_refine_ls_number_parameters 407
_refine_ls_number_reflns 5984
_refine_ls_number_restraints 0
_refine_ls_restrained_S_all 1.049
_refine_ls_R_factor_all 0.0365
_refine_ls_R_factor_gt 0.0283
_refine_ls_shift/su_max 0.002
_refine_ls_shift/su_mean 0.000
_refine_ls_structure_factor_coef Fsqd
_refine_ls_weighting_details 'calc w = 1/[\s^2^(Fo^2^)+(0.0398P)^2^+1.6478P] where P = (Fo^2^+2Fc^2^)/3'
_refine_ls_weighting_scheme calc
_refine_ls_wR_factor_gt 0.0672
_refine_ls_wR_factor_ref 0.0712
_reflns_number_gt 5079
_reflns_number_total 5984
_reflns_threshold_expression I>2\s(I)
_cod_data_source_file bt6233.cif
_cod_data_source_block 3
_cod_depositor_comments
;
The following automatic conversions were performed:

'_exptl_crystal_density_meas' value 'not measured' was changed to '?'
- the value is perceived as not measured.

Automatic conversion script
Id: cif_fix_values 3008 2015-01-20 13:52:24Z robertas 
;
_cod_original_sg_symbol_H-M 'P 21/c'
_cod_database_code 2201795
_cod_database_fobs_code 2201795

loop_
_symmetry_equiv_pos_as_xyz
'x, y, z'
'-x, y+1/2, -z+1/2'
'-x, -y, -z'
'x, -y-1/2, z-1/2'

loop_
_atom_site_label
_atom_site_fract_x
_atom_site_fract_y
_atom_site_fract_z
_atom_site_U_iso_or_equiv
_atom_site_adp_type
_atom_site_calc_flag
_atom_site_refinement_flags
_atom_site_occupancy
_atom_site_disorder_assembly
_atom_site_disorder_group
_atom_site_type_symbol
Ru1 0.21577(3) 0.211206(16) 0.159240(7) 0.01877(7) Uani d . 1 . . Ru
Ru2 0.24087(3) 0.234186(17) 0.399575(7) 0.02075(7) Uani d . 1 . . Ru
C1 -0.1676(3) 0.1775(3) 0.30503(10) 0.0322(7) Uani d . 1 . . C
H1A -0.1774 0.2478 0.3133 0.039 Uiso calc R 1 . . H
H1B -0.2554 0.1419 0.3182 0.039 Uiso calc R 1 . . H
C2 -0.1789(3) 0.1672(2) 0.25058(10) 0.0261(6) Uani d . 1 . . C
H2A -0.2693 0.1256 0.2418 0.031 Uiso calc R 1 . . H
H2B -0.1971 0.2331 0.2369 0.031 Uiso calc R 1 . . H
C3 -0.0370(3) 0.1233(2) 0.23044(9) 0.0202(6) Uani d . 1 . . C
C3A 0.0977(3) 0.1825(2) 0.22470(8) 0.0172(5) Uani d . 1 . . C
C4 0.1177(3) 0.2861(2) 0.21881(9) 0.0205(6) Uani d . 1 . . C
H4 0.0372 0.3334 0.2156 0.025 Uiso calc R 1 . . H
C5 0.2790(3) 0.3059(2) 0.21866(9) 0.0256(7) Uani d . 1 . . C
H5 0.3246 0.3691 0.2162 0.031 Uiso calc R 1 . . H
C6 0.3611(3) 0.2155(2) 0.22276(9) 0.0241(6) Uani d . 1 . . C
H6 0.4704 0.2079 0.2229 0.029 Uiso calc R 1 . . H
C6A 0.2501(3) 0.1373(2) 0.22665(9) 0.0202(6) Uani d . 1 . . C
C7 0.2647(3) 0.0334(2) 0.23281(9) 0.0234(6) Uani d . 1 . . C
C8 0.1322(4) -0.0204(2) 0.22775(9) 0.0252(6) Uani d . 1 . . C
H8 0.1398 -0.0897 0.2246 0.030 Uiso calc R 1 . . H
C9 -0.0179(3) 0.0238(2) 0.22702(9) 0.0235(6) Uani d . 1 . . C
H9 -0.1068 -0.0171 0.2241 0.028 Uiso calc R 1 . . H
C10 0.4115(4) -0.0097(2) 0.25436(11) 0.0318(7) Uani d . 1 . . C
H10A 0.5014 0.0199 0.2395 0.038 Uiso calc R 1 . . H
H10B 0.4130 -0.0812 0.2482 0.038 Uiso calc R 1 . . H
C11 0.4287(4) 0.0076(3) 0.30785(12) 0.0424(9) Uani d . 1 . . C
H11A 0.4519 -0.0560 0.3233 0.051 Uiso calc R 1 . . H
H11B 0.5177 0.0520 0.3145 0.051 Uiso calc R 1 . . H
C12 0.2859(4) 0.0516(2) 0.32807(10) 0.0279(7) Uani d . 1 . . C
C12A 0.2690(3) 0.1563(2) 0.33312(9) 0.0240(6) Uani d . 1 . . C
C13 0.3779(4) 0.2356(3) 0.33777(10) 0.0311(7) Uani d . 1 . . C
H13 0.4874 0.2291 0.3394 0.037 Uiso calc R 1 . . H
C14 0.2947(4) 0.3256(3) 0.33956(10) 0.0339(7) Uani d . 1 . . C
H14 0.3392 0.3894 0.3418 0.041 Uiso calc R 1 . . H
C15 0.1340(4) 0.3041(2) 0.33739(9) 0.0281(7) Uani d . 1 . . C
H15 0.0527 0.3508 0.3387 0.034 Uiso calc R 1 . . H
C15A 0.1153(3) 0.1995(2) 0.33278(9) 0.0217(6) Uani d . 1 . . C
C16 -0.0177(3) 0.1380(2) 0.32674(9) 0.0238(6) Uani d . 1 . . C
C17 0.0052(4) 0.0390(2) 0.33176(9) 0.0275(7) Uani d . 1 . . C
H17 -0.0820 -0.0027 0.3347 0.033 Uiso calc R 1 . . H
C18 0.1557(4) -0.0032(2) 0.33269(10) 0.0297(7) Uani d . 1 . . C
H18 0.1658 -0.0723 0.3367 0.036 Uiso calc R 1 . . H
C19 0.2579(4) 0.2760(2) 0.09249(10) 0.0310(7) Uani d . 1 . . C
C20 0.1001(4) 0.2469(2) 0.09317(9) 0.0259(6) Uani d . 1 . . C
C21 0.0946(3) 0.1428(2) 0.10058(9) 0.0239(6) Uani d . 1 . . C
C22 0.2515(3) 0.1071(2) 0.10389(10) 0.0276(7) Uani d . 1 . . C
C23 0.3524(4) 0.1892(3) 0.09906(10) 0.0322(7) Uani d . 1 . . C
C24 0.3159(5) 0.3778(3) 0.08325(11) 0.0502(10) Uani d . 1 . . C
H24A 0.4215 0.3849 0.0965 0.060 Uiso calc R 1 . . H
H24B 0.2483 0.4260 0.0974 0.060 Uiso calc R 1 . . H
H24C 0.3158 0.3890 0.0498 0.060 Uiso calc R 1 . . H
C25 -0.0383(4) 0.3115(3) 0.08402(11) 0.0412(8) Uani d . 1 . . C
H25A -0.0681 0.3097 0.0510 0.049 Uiso calc R 1 . . H
H25B -0.0127 0.3791 0.0931 0.049 Uiso calc R 1 . . H
H25C -0.1245 0.2879 0.1019 0.049 Uiso calc R 1 . . H
C26 -0.0495(4) 0.0825(2) 0.10334(11) 0.0339(7) Uani d . 1 . . C
H26A -0.1293 0.1210 0.1181 0.041 Uiso calc R 1 . . H
H26B -0.0269 0.0231 0.1216 0.041 Uiso calc R 1 . . H
H26C -0.0865 0.0639 0.0721 0.041 Uiso calc R 1 . . H
C27 0.2979(4) 0.0014(3) 0.10996(12) 0.0426(9) Uani d . 1 . . C
H27A 0.2965 -0.0310 0.0797 0.051 Uiso calc R 1 . . H
H27B 0.2252 -0.0317 0.1298 0.051 Uiso calc R 1 . . H
H27C 0.4025 -0.0021 0.1243 0.051 Uiso calc R 1 . . H
C28 0.5257(4) 0.1859(4) 0.09858(13) 0.0575(11) Uani d . 1 . . C
H28A 0.5642 0.1306 0.1174 0.069 Uiso calc R 1 . . H
H28B 0.5685 0.2475 0.1112 0.069 Uiso calc R 1 . . H
H28C 0.5576 0.1776 0.0667 0.069 Uiso calc R 1 . . H
C19' 0.1257(3) 0.1701(2) 0.45752(9) 0.0234(6) Uani d . 1 . . C
C20' 0.1327(4) 0.2747(2) 0.46367(10) 0.0261(7) Uani d . 1 . . C
C21' 0.2919(4) 0.3033(2) 0.46641(9) 0.0271(7) Uani d . 1 . . C
C22' 0.3850(4) 0.2157(2) 0.46206(10) 0.0274(7) Uani d . 1 . . C
C23' 0.2813(4) 0.1335(2) 0.45684(9) 0.0264(6) Uani d . 1 . . C
C24' -0.0181(4) 0.1090(2) 0.45310(11) 0.0336(7) Uani d . 1 . . C
H24D -0.0388 0.0795 0.4831 0.040 Uiso calc R 1 . . H
H24E -0.0041 0.0568 0.4303 0.040 Uiso calc R 1 . . H
H24F -0.1057 0.1506 0.4430 0.040 Uiso calc R 1 . . H
C25' -0.0034(4) 0.3412(2) 0.46980(11) 0.0369(8) Uani d . 1 . . C
H25D -0.0294 0.3419 0.5024 0.044 Uiso calc R 1 . . H
H25E -0.0923 0.3171 0.4510 0.044 Uiso calc R 1 . . H
H25F 0.0227 0.4079 0.4600 0.044 Uiso calc R 1 . . H
C26' 0.3520(4) 0.4051(2) 0.47592(11) 0.0378(8) Uani d . 1 . . C
H26D 0.2831 0.4532 0.4605 0.045 Uiso calc R 1 . . H
H26E 0.4562 0.4115 0.4641 0.045 Uiso calc R 1 . . H
H26F 0.3561 0.4172 0.5093 0.045 Uiso calc R 1 . . H
C27' 0.5576(4) 0.2111(3) 0.46530(13) 0.0448(9) Uani d . 1 . . C
H27D 0.5925 0.1999 0.4975 0.054 Uiso calc R 1 . . H
H27E 0.6003 0.2733 0.4545 0.054 Uiso calc R 1 . . H
H27F 0.5932 0.1571 0.4460 0.054 Uiso calc R 1 . . H
C28' 0.3259(4) 0.0278(2) 0.45288(11) 0.0354(8) Uani d . 1 . . C
H28D 0.4332 0.0232 0.4434 0.042 Uiso calc R 1 . . H
H28E 0.2573 -0.0045 0.4298 0.042 Uiso calc R 1 . . H
H28F 0.3166 -0.0046 0.4829 0.042 Uiso calc R 1 . . H

loop_
_atom_site_aniso_label
_atom_site_aniso_U_11
_atom_site_aniso_U_22
_atom_site_aniso_U_33
_atom_site_aniso_U_12
_atom_site_aniso_U_13
_atom_site_aniso_U_23
Ru1 0.01803(12) 0.01958(12) 0.01875(12) -0.00265(9) 0.00121(9) 0.00049(8)
Ru2 0.02073(13) 0.02264(13) 0.01883(12) -0.00141(9) 0.00025(9) 0.00011(9)
C1 0.0190(15) 0.044(2) 0.0335(16) 0.0009(14) 0.0049(13) -0.0052(14)
C2 0.0158(14) 0.0326(17) 0.0300(15) -0.0002(12) 0.0008(12) 0.0019(13)
C3 0.0169(14) 0.0253(15) 0.0181(13) -0.0024(11) -0.0021(11) 0.0019(11)
C3A 0.0163(13) 0.0197(14) 0.0156(12) -0.0002(11) -0.0009(10) 0.0006(10)
C4 0.0252(15) 0.0177(14) 0.0186(13) 0.0001(12) 0.0010(11) -0.0001(10)
C5 0.0278(16) 0.0256(16) 0.0232(14) -0.0121(13) 0.0002(12) -0.0004(12)
C6 0.0173(14) 0.0316(17) 0.0232(14) -0.0043(12) -0.0016(11) 0.0023(12)
C6A 0.0157(14) 0.0282(16) 0.0166(13) -0.0016(12) -0.0002(11) 0.0015(11)
C7 0.0260(16) 0.0250(15) 0.0194(13) 0.0064(12) 0.0033(12) 0.0021(11)
C8 0.0375(18) 0.0179(14) 0.0205(14) 0.0005(13) 0.0045(12) 0.0000(11)
C9 0.0239(15) 0.0235(15) 0.0227(14) -0.0082(12) -0.0027(12) 0.0008(11)
C10 0.0270(17) 0.0339(18) 0.0349(17) 0.0116(14) 0.0057(14) 0.0045(13)
C11 0.0325(19) 0.055(2) 0.0390(19) 0.0213(17) -0.0116(15) -0.0152(16)
C12 0.0307(17) 0.0326(17) 0.0201(14) 0.0115(14) -0.0039(12) -0.0033(12)
C12A 0.0209(15) 0.0360(17) 0.0151(13) 0.0007(13) 0.0013(11) -0.0026(12)
C13 0.0228(16) 0.048(2) 0.0224(14) -0.0069(14) 0.0034(12) -0.0036(14)
C14 0.044(2) 0.0337(18) 0.0242(15) -0.0143(15) 0.0007(14) 0.0019(13)
C15 0.0400(18) 0.0249(16) 0.0190(13) 0.0010(14) -0.0019(13) 0.0020(12)
C15A 0.0230(15) 0.0255(15) 0.0167(13) 0.0020(12) 0.0007(11) 0.0005(11)
C16 0.0227(15) 0.0308(16) 0.0182(13) 0.0001(12) 0.0047(11) -0.0021(12)
C17 0.0291(17) 0.0316(17) 0.0220(14) -0.0085(13) 0.0040(12) 0.0002(12)
C18 0.0439(19) 0.0238(16) 0.0212(15) 0.0039(14) -0.0003(13) 0.0005(12)
C19 0.0423(19) 0.0333(17) 0.0177(14) -0.0113(15) 0.0035(13) 0.0016(12)
C20 0.0373(17) 0.0220(15) 0.0183(13) -0.0001(13) -0.0020(12) -0.0021(11)
C21 0.0273(16) 0.0259(16) 0.0183(13) -0.0015(13) 0.0003(12) -0.0027(11)
C22 0.0285(16) 0.0319(17) 0.0225(14) 0.0046(13) 0.0037(12) -0.0055(12)
C23 0.0271(17) 0.047(2) 0.0231(15) -0.0052(15) 0.0087(13) -0.0031(14)
C24 0.077(3) 0.046(2) 0.0278(17) -0.033(2) 0.0046(18) 0.0046(15)
C25 0.054(2) 0.0330(19) 0.0359(18) 0.0146(17) -0.0123(16) -0.0040(14)
C26 0.0343(18) 0.0336(18) 0.0335(17) -0.0132(15) -0.0015(14) -0.0082(14)
C27 0.051(2) 0.038(2) 0.0391(19) 0.0177(17) 0.0055(17) -0.0063(15)
C28 0.029(2) 0.095(3) 0.050(2) -0.010(2) 0.0164(17) -0.008(2)
C19' 0.0293(16) 0.0229(15) 0.0181(13) 0.0017(13) 0.0026(12) 0.0024(11)
C20' 0.0335(17) 0.0244(16) 0.0206(14) 0.0042(13) 0.0033(12) 0.0031(11)
C21' 0.0354(18) 0.0274(16) 0.0183(13) -0.0025(14) -0.0026(12) -0.0006(12)
C22' 0.0284(16) 0.0299(17) 0.0234(14) 0.0023(13) -0.0056(12) -0.0001(12)
C23' 0.0325(17) 0.0267(16) 0.0197(14) 0.0037(13) -0.0015(12) 0.0026(12)
C24' 0.0352(18) 0.0320(18) 0.0342(17) -0.0059(14) 0.0093(14) 0.0029(14)
C25' 0.044(2) 0.0310(18) 0.0362(17) 0.0116(15) 0.0102(15) 0.0046(14)
C26' 0.052(2) 0.0306(18) 0.0299(17) -0.0077(16) -0.0061(15) -0.0034(13)
C27' 0.0293(19) 0.058(2) 0.047(2) -0.0002(17) -0.0090(16) -0.0019(17)
C28' 0.043(2) 0.0269(17) 0.0359(17) 0.0111(15) -0.0006(15) 0.0007(14)

loop_
_atom_type_symbol
_atom_type_description
_atom_type_scat_dispersion_real
_atom_type_scat_dispersion_imag
_atom_type_scat_source
C C 0.0033 0.0016 'International Tables Vol C Tables 4.2.6.8 and 6.1.1.4'
H H 0.0000 0.0000 'International Tables Vol C Tables 4.2.6.8 and 6.1.1.4'
Ru Ru -1.2594 0.8363 'International Tables Vol C Tables 4.2.6.8 and 6.1.1.4'

loop_
_geom_angle_atom_site_label_1
_geom_angle_atom_site_label_2
_geom_angle_atom_site_label_3
_geom_angle
C23 Ru1 C21 64.67(11)
C23 Ru1 C19 38.91(13)
C21 Ru1 C19 64.53(11)
C23 Ru1 C22 38.43(12)
C21 Ru1 C22 38.79(11)
C19 Ru1 C22 64.72(12)
C23 Ru1 C20 64.51(12)
C21 Ru1 C20 38.51(11)
C19 Ru1 C20 38.21(12)
C22 Ru1 C20 64.58(11)
C23 Ru1 C6 111.54(11)
C21 Ru1 C6 155.96(11)
C19 Ru1 C6 128.84(11)
C22 Ru1 C6 122.98(11)
C20 Ru1 C6 164.01(11)
C23 Ru1 C5 125.74(11)
C21 Ru1 C5 163.78(11)
C19 Ru1 C5 114.41(11)
C22 Ru1 C5 157.10(11)
C20 Ru1 C5 130.32(11)
C6 Ru1 C5 37.87(11)
C23 Ru1 C4 159.12(12)
C21 Ru1 C4 128.51(11)
C19 Ru1 C4 126.46(12)
C22 Ru1 C4 161.99(11)
C20 Ru1 C4 114.05(11)
C6 Ru1 C4 63.59(11)
C5 Ru1 C4 37.65(10)
C23 Ru1 C6A 126.26(12)
C21 Ru1 C6A 122.75(11)
C19 Ru1 C6A 162.34(12)
C22 Ru1 C6A 109.77(11)
C20 Ru1 C6A 156.92(11)
C6 Ru1 C6A 38.30(10)
C5 Ru1 C6A 63.55(11)
C4 Ru1 C6A 63.86(10)
C23 Ru1 C3A 161.11(12)
C21 Ru1 C3A 111.61(10)
C19 Ru1 C3A 158.54(12)
C22 Ru1 C3A 126.81(11)
C20 Ru1 C3A 125.28(11)
C6 Ru1 C3A 63.62(10)
C5 Ru1 C3A 62.89(10)
C4 Ru1 C3A 37.68(10)
C6A Ru1 C3A 38.31(10)
C23' Ru2 C22' 38.72(11)
C23' Ru2 C19' 38.67(11)
C22' Ru2 C19' 64.81(11)
C23' Ru2 C21' 64.74(11)
C22' Ru2 C21' 38.85(11)
C19' Ru2 C21' 64.48(11)
C23' Ru2 C20' 64.58(11)
C22' Ru2 C20' 64.64(12)
C19' Ru2 C20' 38.49(11)
C21' Ru2 C20' 38.25(11)
C23' Ru2 C13 123.77(12)
C22' Ru2 C13 111.83(12)
C19' Ru2 C13 156.68(12)
C21' Ru2 C13 128.76(12)
C20' Ru2 C13 163.55(12)
C23' Ru2 C14 158.07(12)
C22' Ru2 C14 126.22(12)
C19' Ru2 C14 162.95(12)
C21' Ru2 C14 114.54(12)
C20' Ru2 C14 129.80(12)
C13 Ru2 C14 37.80(13)
C23' Ru2 C15 161.08(12)
C22' Ru2 C15 159.73(12)
C19' Ru2 C15 127.93(11)
C21' Ru2 C15 126.97(11)
C20' Ru2 C15 113.92(11)
C13 Ru2 C15 63.30(12)
C14 Ru2 C15 37.55(11)
C23' Ru2 C12A 109.98(11)
C22' Ru2 C12A 126.04(11)
C19' Ru2 C12A 123.33(11)
C21' Ru2 C12A 161.85(11)
C20' Ru2 C12A 157.52(11)
C13 Ru2 C12A 37.99(11)
C14 Ru2 C12A 63.31(12)
C15 Ru2 C12A 63.58(11)
C23' Ru2 C15A 125.97(11)
C22' Ru2 C15A 160.36(11)
C19' Ru2 C15A 111.32(11)
C21' Ru2 C15A 159.23(11)
C20' Ru2 C15A 125.50(11)
C13 Ru2 C15A 63.41(11)
C14 Ru2 C15A 63.00(11)
C15 Ru2 C15A 37.84(10)
C12A Ru2 C15A 38.12(10)
C16 C1 C2 113.5(2)
C16 C1 H1A 108.9
C2 C1 H1A 108.9
C16 C1 H1B 108.9
C2 C1 H1B 108.9
H1A C1 H1B 107.7
C3 C2 C1 113.8(2)
C3 C2 H2A 108.8
C1 C2 H2A 108.8
C3 C2 H2B 108.8
C1 C2 H2B 108.8
H2A C2 H2B 107.7
C9 C3 C3A 116.6(3)
C9 C3 C2 121.6(3)
C3A C3 C2 120.2(3)
C4 C3A C3 132.2(3)
C4 C3A C6A 107.9(2)
C3 C3A C6A 119.9(2)
C4 C3A Ru1 70.34(15)
C3 C3A Ru1 127.04(18)
C6A C3A Ru1 70.08(14)
C5 C4 C3A 108.1(2)
C5 C4 Ru1 71.05(16)
C3A C4 Ru1 71.98(15)
C5 C4 H4 125.9
C3A C4 H4 125.9
Ru1 C4 H4 122.7
C4 C5 C6 108.8(3)
C4 C5 Ru1 71.31(15)
C6 C5 Ru1 70.47(16)
C4 C5 H5 125.6
C6 C5 H5 125.6
Ru1 C5 H5 124.2
C5 C6 C6A 108.2(3)
C5 C6 Ru1 71.66(16)
C6A C6 Ru1 71.61(15)
C5 C6 H6 125.9
C6A C6 H6 125.9
Ru1 C6 H6 122.5
C7 C6A C6 133.2(3)
C7 C6A C3A 119.9(2)
C6 C6A C3A 106.9(2)
C7 C6A Ru1 124.69(19)
C6 C6A Ru1 70.09(15)
C3A C6A Ru1 71.61(15)
C8 C7 C6A 116.6(3)
C8 C7 C10 121.6(3)
C6A C7 C10 120.3(3)
C7 C8 C9 122.3(3)
C7 C8 H8 118.9
C9 C8 H8 118.9
C3 C9 C8 121.8(3)
C3 C9 H9 119.1
C8 C9 H9 119.1
C7 C10 C11 113.2(2)
C7 C10 H10A 108.9
C11 C10 H10A 108.9
C7 C10 H10B 108.9
C11 C10 H10B 108.9
H10A C10 H10B 107.8
C12 C11 C10 113.4(3)
C12 C11 H11A 108.9
C10 C11 H11A 108.9
C12 C11 H11B 108.9
C10 C11 H11B 108.9
H11A C11 H11B 107.7
C18 C12 C12A 116.3(3)
C18 C12 C11 120.9(3)
C12A C12 C11 121.3(3)
C13 C12A C12 133.2(3)
C13 C12A C15A 107.0(3)
C12 C12A C15A 119.8(3)
C13 C12A Ru2 69.81(16)
C12 C12A Ru2 125.1(2)
C15A C12A Ru2 71.28(15)
C14 C13 C12A 108.7(3)
C14 C13 Ru2 71.67(17)
C12A C13 Ru2 72.20(16)
C14 C13 H13 125.7
C12A C13 H13 125.7
Ru2 C13 H13 122.1
C15 C14 C13 108.5(3)
C15 C14 Ru2 71.31(17)
C13 C14 Ru2 70.53(17)
C15 C14 H14 125.8
C13 C14 H14 125.8
Ru2 C14 H14 124.0
C14 C15 C15A 108.3(3)
C14 C15 Ru2 71.14(17)
C15A C15 Ru2 71.97(16)
C14 C15 H15 125.8
C15A C15 H15 125.8
Ru2 C15 H15 122.7
C16 C15A C15 132.7(3)
C16 C15A C12A 119.7(3)
C15 C15A C12A 107.5(3)
C16 C15A Ru2 126.24(19)
C15 C15A Ru2 70.19(16)
C12A C15A Ru2 70.60(15)
C17 C16 C15A 116.9(3)
C17 C16 C1 120.7(3)
C15A C16 C1 120.9(3)
C16 C17 C18 121.9(3)
C16 C17 H17 119.1
C18 C17 H17 119.1
C12 C18 C17 122.5(3)
C12 C18 H18 118.8
C17 C18 H18 118.8
C20 C19 C23 107.9(3)
C20 C19 C24 126.0(3)
C23 C19 C24 126.0(3)
C20 C19 Ru1 71.16(16)
C23 C19 Ru1 70.45(16)
C24 C19 Ru1 127.2(2)
C19 C20 C21 108.4(3)
C19 C20 C25 126.4(3)
C21 C20 C25 125.1(3)
C19 C20 Ru1 70.63(17)
C21 C20 Ru1 70.43(16)
C25 C20 Ru1 128.3(2)
C20 C21 C22 107.8(3)
C20 C21 C26 125.6(3)
C22 C21 C26 126.5(3)
C20 C21 Ru1 71.06(16)
C22 C21 Ru1 70.72(16)
C26 C21 Ru1 124.7(2)
C23 C22 C21 107.9(3)
C23 C22 C27 126.8(3)
C21 C22 C27 125.3(3)
C23 C22 Ru1 70.63(17)
C21 C22 Ru1 70.49(16)
C27 C22 Ru1 125.8(2)
C22 C23 C19 108.0(3)
C22 C23 C28 126.4(3)
C19 C23 C28 125.6(3)
C22 C23 Ru1 70.94(16)
C19 C23 Ru1 70.64(17)
C28 C23 Ru1 126.2(2)
C19 C24 H24A 109.5
C19 C24 H24B 109.5
H24A C24 H24B 109.5
C19 C24 H24C 109.5
H24A C24 H24C 109.5
H24B C24 H24C 109.5
C20 C25 H25A 109.5
C20 C25 H25B 109.5
H25A C25 H25B 109.5
C20 C25 H25C 109.5
H25A C25 H25C 109.5
H25B C25 H25C 109.5
C21 C26 H26A 109.5
C21 C26 H26B 109.5
H26A C26 H26B 109.5
C21 C26 H26C 109.5
H26A C26 H26C 109.5
H26B C26 H26C 109.5
C22 C27 H27A 109.5
C22 C27 H27B 109.5
H27A C27 H27B 109.5
C22 C27 H27C 109.5
H27A C27 H27C 109.5
H27B C27 H27C 109.5
C23 C28 H28A 109.5
C23 C28 H28B 109.5
H28A C28 H28B 109.5
C23 C28 H28C 109.5
H28A C28 H28C 109.5
H28B C28 H28C 109.5
C20' C19' C23' 108.1(3)
C20' C19' C24' 126.3(3)
C23' C19' C24' 125.6(3)
C20' C19' Ru2 71.30(16)
C23' C19' Ru2 70.59(16)
C24' C19' Ru2 124.3(2)
C21' C20' C19' 108.2(3)
C21' C20' C25' 126.0(3)
C19' C20' C25' 125.7(3)
C21' C20' Ru2 70.72(16)
C19' C20' Ru2 70.21(16)
C25' C20' Ru2 128.2(2)
C20' C21' C22' 108.0(3)
C20' C21' C26' 125.9(3)
C22' C21' C26' 125.9(3)
C20' C21' Ru2 71.02(16)
C22' C21' Ru2 70.13(16)
C26' C21' Ru2 128.1(2)
C23' C22' C21' 107.7(3)
C23' C22' C27' 126.3(3)
C21' C22' C27' 126.0(3)
C23' C22' Ru2 70.63(16)
C21' C22' Ru2 71.03(16)
C27' C22' Ru2 126.5(2)
C19' C23' C22' 108.0(3)
C19' C23' C28' 125.4(3)
C22' C23' C28' 126.5(3)
C19' C23' Ru2 70.74(16)
C22' C23' Ru2 70.66(16)
C28' C23' Ru2 125.7(2)
C19' C24' H24D 109.5
C19' C24' H24E 109.5
H24D C24' H24E 109.5
C19' C24' H24F 109.5
H24D C24' H24F 109.5
H24E C24' H24F 109.5
C20' C25' H25D 109.5
C20' C25' H25E 109.5
H25D C25' H25E 109.5
C20' C25' H25F 109.5
H25D C25' H25F 109.5
H25E C25' H25F 109.5
C21' C26' H26D 109.5
C21' C26' H26E 109.5
H26D C26' H26E 109.5
C21' C26' H26F 109.5
H26D C26' H26F 109.5
H26E C26' H26F 109.5
C22' C27' H27D 109.5
C22' C27' H27E 109.5
H27D C27' H27E 109.5
C22' C27' H27F 109.5
H27D C27' H27F 109.5
H27E C27' H27F 109.5
C23' C28' H28D 109.5
C23' C28' H28E 109.5
H28D C28' H28E 109.5
C23' C28' H28F 109.5
H28D C28' H28F 109.5
H28E C28' H28F 109.5

loop_
_geom_bond_atom_site_label_1
_geom_bond_atom_site_label_2
_geom_bond_site_symmetry_2
_geom_bond_distance
_geom_bond_publ_flag
Ru1 C23 . 2.167(3) ?
Ru1 C21 . 2.168(3) ?
Ru1 C19 . 2.169(3) ?
Ru1 C22 . 2.171(3) ?
Ru1 C20 . 2.176(3) ?
Ru1 C6 . 2.185(3) ?
Ru1 C5 . 2.200(3) ?
Ru1 C4 . 2.204(3) ?
Ru1 C6A . 2.205(3) ?
Ru1 C3A . 2.225(3) ?
Ru2 C23' . 2.168(3) ?
Ru2 C22' . 2.168(3) ?
Ru2 C19' . 2.170(3) ?
Ru2 C21' . 2.180(3) ?
Ru2 C20' . 2.184(3) ?
Ru2 C13 . 2.188(3) ?
Ru2 C14 . 2.203(3) ?
Ru2 C15 . 2.205(3) ?
Ru2 C12A . 2.219(3) ?
Ru2 C15A . 2.228(3) ?
C1 C16 . 1.515(4) ?
C1 C2 . 1.582(4) ?
C1 H1A . 0.9900 ?
C1 H1B . 0.9900 ?
C2 C3 . 1.504(4) ?
C2 H2A . 0.9900 ?
C2 H2B . 0.9900 ?
C3 C9 . 1.368(4) ?
C3 C3A . 1.431(4) ?
C3A C4 . 1.430(4) ?
C3A C6A . 1.454(4) ?
C4 C5 . 1.421(4) ?
C4 H4 . 0.9500 ?
C5 C6 . 1.423(4) ?
C5 H5 . 0.9500 ?
C6 C6A . 1.440(4) ?
C6 H6 . 0.9500 ?
C6A C7 . 1.430(4) ?
C7 C8 . 1.362(4) ?
C7 C10 . 1.509(4) ?
C8 C9 . 1.430(4) ?
C8 H8 . 0.9500 ?
C9 H9 . 0.9500 ?
C10 C11 . 1.568(4) ?
C10 H10A . 0.9900 ?
C10 H10B . 0.9900 ?
C11 C12 . 1.512(4) ?
C11 H11A . 0.9900 ?
C11 H11B . 0.9900 ?
C12 C18 . 1.362(4) ?
C12 C12A . 1.440(4) ?
C12A C13 . 1.435(4) ?
C12A C15A . 1.453(4) ?
C13 C14 . 1.422(5) ?
C13 H13 . 0.9500 ?
C14 C15 . 1.419(4) ?
C14 H14 . 0.9500 ?
C15 C15A . 1.438(4) ?
C15 H15 . 0.9500 ?
C15A C16 . 1.428(4) ?
C16 C17 . 1.367(4) ?
C17 C18 . 1.422(4) ?
C17 H17 . 0.9500 ?
C18 H18 . 0.9500 ?
C19 C20 . 1.422(4) ?
C19 C23 . 1.444(5) ?
C19 C24 . 1.500(4) ?
C20 C21 . 1.433(4) ?
C20 C25 . 1.499(4) ?
C21 C22 . 1.441(4) ?
C21 C26 . 1.497(4) ?
C22 C23 . 1.428(4) ?
C22 C27 . 1.501(4) ?
C23 C28 . 1.500(4) ?
C24 H24A . 0.9800 ?
C24 H24B . 0.9800 ?
C24 H24C . 0.9800 ?
C25 H25A . 0.9800 ?
C25 H25B . 0.9800 ?
C25 H25C . 0.9800 ?
C26 H26A . 0.9800 ?
C26 H26B . 0.9800 ?
C26 H26C . 0.9800 ?
C27 H27A . 0.9800 ?
C27 H27B . 0.9800 ?
C27 H27C . 0.9800 ?
C28 H28A . 0.9800 ?
C28 H28B . 0.9800 ?
C28 H28C . 0.9800 ?
C19' C20' . 1.435(4) ?
C19' C23' . 1.436(4) ?
C19' C24' . 1.497(4) ?
C20' C21' . 1.430(4) ?
C20' C25' . 1.500(4) ?
C21' C22' . 1.446(4) ?
C21' C26' . 1.501(4) ?
C22' C23' . 1.437(4) ?
C22' C27' . 1.493(4) ?
C23' C28' . 1.495(4) ?
C24' H24D . 0.9800 ?
C24' H24E . 0.9800 ?
C24' H24F . 0.9800 ?
C25' H25D . 0.9800 ?
C25' H25E . 0.9800 ?
C25' H25F . 0.9800 ?
C26' H26D . 0.9800 ?
C26' H26E . 0.9800 ?
C26' H26F . 0.9800 ?
C27' H27D . 0.9800 ?
C27' H27E . 0.9800 ?
C27' H27F . 0.9800 ?
C28' H28D . 0.9800 ?
C28' H28E . 0.9800 ?
C28' H28F . 0.9800 ?
